data_7250245
loop_
_publ_author_name
'Chuskit, Stanzin'
'Kumar, Sunil'
'Das, Dinabandhu'

_publ_section_title
;
 Polymorphism in novel symmetric and asymmetric bis-hydrazone derivatives
;
_journal_issue 20
_journal_name_full CrystEngComm
_journal_page_first 3247
_journal_page_last 3256
_journal_paper_doi 10.1039/D5CE00242G
_journal_volume 27
_journal_year 2025
_chemical_formula_sum 'C40 H34 N4 O2'
_chemical_formula_weight 602.71
_space_group_crystal_system orthorhombic
_space_group_IT_number 60
_space_group_name_Hall '-P 2n 2ab'
_space_group_name_H-M_alt 'P b c n'
_atom_sites_solution_hydrogens geom
_audit_creation_method SHELXL-2018/3
_audit_update_record
;
2025-02-18 deposited with the CCDC.	2025-04-08 downloaded from the CCDC.
;
_cell_angle_alpha 90
_cell_angle_beta 90
_cell_angle_gamma 90
_cell_formula_units_Z 8
_cell_length_a 18.426(7)
_cell_length_b 14.516(6)
_cell_length_c 24.976(11)
_cell_measurement_reflns_used 9851
_cell_measurement_temperature 298(2)
_cell_measurement_theta_max 26.10
_cell_measurement_theta_min 2.21
_cell_volume 6680(5)
_computing_cell_refinement 'Bruker SAINT'
_computing_data_collection 'Bruker APEX3'
_computing_data_reduction 'Bruker SAINT'
_computing_molecular_graphics 'Xseed-2017 (Barbour, 2017)'
_computing_structure_refinement 'SHELXL-2018/3 (Sheldrick, 2018)'
_computing_structure_solution 'SHELXT 2018/2 (Sheldrick, 2018)'
_diffrn_ambient_temperature 298(2)
_diffrn_measured_fraction_theta_full 0.997
_diffrn_measured_fraction_theta_max 0.995
_diffrn_measurement_device_type 'Bruker APEX-III CMOS detector'
_diffrn_measurement_method 'phi and omega scan'
_diffrn_radiation_type MoK\a
_diffrn_radiation_wavelength 0.71073
_diffrn_reflns_av_R_equivalents 0.0810
_diffrn_reflns_av_unetI/netI 0.0235
_diffrn_reflns_Laue_measured_fraction_full 0.997
_diffrn_reflns_Laue_measured_fraction_max 0.995
_diffrn_reflns_limit_h_max 24
_diffrn_reflns_limit_h_min -24
_diffrn_reflns_limit_k_max 19
_diffrn_reflns_limit_k_min -19
_diffrn_reflns_limit_l_max 33
_diffrn_reflns_limit_l_min -33
_diffrn_reflns_number 216308
_diffrn_reflns_point_group_measured_fraction_full 0.997
_diffrn_reflns_point_group_measured_fraction_max 0.995
_diffrn_reflns_theta_full 25.000
_diffrn_reflns_theta_max 28.209
_diffrn_reflns_theta_min 1.970
_diffrn_source microfocus
_exptl_absorpt_coefficient_mu 0.075
_exptl_absorpt_correction_T_max 0.7457
_exptl_absorpt_correction_T_min 0.6836
_exptl_absorpt_correction_type none
_exptl_absorpt_process_details SADABS
_exptl_crystal_colour yellow
_exptl_crystal_density_diffrn 1.198
_exptl_crystal_density_meas ?
_exptl_crystal_description block
_exptl_crystal_F_000 2544
_exptl_crystal_size_max 0.408
_exptl_crystal_size_mid 0.281
_exptl_crystal_size_min 0.055
_refine_diff_density_max 0.167
_refine_diff_density_min -0.123
_refine_diff_density_rms 0.029
_refine_ls_extinction_coef 0.0038(5)
_refine_ls_extinction_expression Fc^*^=kFc[1+0.001xFc^2^\l^3^/sin(2\q)]^-1/4^
_refine_ls_extinction_method 'SHELXL-2018/3 (Sheldrick 2018)'
_refine_ls_goodness_of_fit_ref 1.050
_refine_ls_hydrogen_treatment constr
_refine_ls_matrix_type full
_refine_ls_number_parameters 420
_refine_ls_number_reflns 8201
_refine_ls_number_restraints 0
_refine_ls_restrained_S_all 1.050
_refine_ls_R_factor_all 0.0842
_refine_ls_R_factor_gt 0.0551
_refine_ls_shift/su_max 0.001
_refine_ls_shift/su_mean 0.000
_refine_ls_structure_factor_coef Fsqd
_refine_ls_weighting_details 'w=1/[\s^2^(Fo^2^)+(0.0484P)^2^+2.0749P] where P=(Fo^2^+2Fc^2^)/3'
_refine_ls_weighting_scheme calc
_refine_ls_wR_factor_gt 0.1265
_refine_ls_wR_factor_ref 0.1417
_reflns_Friedel_coverage 0.000
_reflns_number_gt 5665
_reflns_number_total 8201
_reflns_threshold_expression 'I > 2\s(I)'
_cod_data_source_file d5ce00242g2.cif
_cod_data_source_block NMBB-III
_cod_depositor_comments
;
The following automatic conversions were performed:

data item '_exptl_crystal_density_meas' value 'not measured' was
changed to '?' -- the value is perceived as not measured.

Automatic conversion script
Id: cif_fix_values 8170 2020-07-09 18:12:32Z antanas 

 Adding full bibliography for 7250229--7250245.cif.
;
_cod_original_cell_volume 6681(5)
_cod_database_code 7250245
_shelx_shelxl_version_number 2018/3
_shelx_space_group_comment
;
The symmetry employed for this shelxl refinement is uniquely defined
by the following loop, which should always be used as a source of
symmetry information in preference to the above space-group names.
They are only intended as comments.
;
_shelx_estimated_absorpt_t_min 0.970
_shelx_estimated_absorpt_t_max 0.996

loop_
_space_group_symop_operation_xyz
'x, y, z'
'-x+1/2, -y+1/2, z+1/2'
'x+1/2, -y+1/2, -z'
'-x, y, -z+1/2'
'-x, -y, -z'
'x-1/2, y-1/2, -z-1/2'
'-x-1/2, y-1/2, z'
'x, -y, z-1/2'

loop_
_atom_site_label
_atom_site_type_symbol
_atom_site_fract_x
_atom_site_fract_y
_atom_site_fract_z
_atom_site_U_iso_or_equiv
_atom_site_adp_type
_atom_site_occupancy
_atom_site_site_symmetry_order
_atom_site_calc_flag
_atom_site_refinement_flags_posn
_atom_site_refinement_flags_adp
_atom_site_refinement_flags_occupancy
_atom_site_disorder_assembly
_atom_site_disorder_group
O1 O 0.28090(8) 0.69283(14) 0.62892(9) 0.1077(6) Uani 1 1 d . . . . .
N1 N 0.75417(7) 0.68078(10) 0.62744(6) 0.0547(4) Uani 1 1 d . . . . .
C1 C 0.25746(13) 0.6560(2) 0.67850(14) 0.1157(11) Uani 1 1 d . . . . .
H1A H 0.274088 0.593629 0.681782 0.173 Uiso 1 1 calc R U . . .
H1B H 0.205418 0.657315 0.680071 0.173 Uiso 1 1 calc R U . . .
H1C H 0.276995 0.692266 0.707248 0.173 Uiso 1 1 calc R U . . .
O2 O 0.60075(8) 0.62852(13) 0.24597(6) 0.0892(5) Uani 1 1 d . . . . .
N2 N 0.82672(7) 0.68889(10) 0.61047(6) 0.0538(3) Uani 1 1 d . . . . .
C2 C 0.35446(11) 0.69958(16) 0.62010(11) 0.0792(6) Uani 1 1 d . . . . .
N3 N 0.79024(7) 0.47235(10) 0.61101(5) 0.0513(3) Uani 1 1 d . . . . .
C3 C 0.37256(12) 0.73972(19) 0.57109(11) 0.0929(8) Uani 1 1 d . . . . .
H3 H 0.335752 0.758666 0.548108 0.111 Uiso 1 1 calc R U . . .
N4 N 0.77809(7) 0.50297(10) 0.55857(5) 0.0497(3) Uani 1 1 d . . . . .
C4 C 0.44332(11) 0.75171(18) 0.55623(9) 0.0841(7) Uani 1 1 d . . . . .
H4 H 0.454178 0.778669 0.523412 0.101 Uiso 1 1 calc R U . . .
C5 C 0.50024(10) 0.72320(14) 0.59066(8) 0.0616(5) Uani 1 1 d . . . . .
C6 C 0.57444(9) 0.73327(13) 0.57669(7) 0.0591(4) Uani 1 1 d . . . . .
H6 H 0.586296 0.760695 0.544199 0.071 Uiso 1 1 calc R U . . .
C7 C 0.62949(9) 0.70361(12) 0.60985(7) 0.0515(4) Uani 1 1 d . . . . .
C8 C 0.60997(10) 0.66166(15) 0.65901(7) 0.0644(5) Uani 1 1 d . . . . .
H8 H 0.646179 0.640690 0.681903 0.077 Uiso 1 1 calc R U . . .
C9 C 0.53897(10) 0.65149(16) 0.67333(8) 0.0707(5) Uani 1 1 d . . . . .
H9 H 0.527871 0.623559 0.705827 0.085 Uiso 1 1 calc R U . . .
C10 C 0.48175(9) 0.68233(14) 0.64003(7) 0.0599(5) Uani 1 1 d . . . . .
C11 C 0.40721(10) 0.67130(15) 0.65417(9) 0.0703(5) Uani 1 1 d . . . . .
H11 H 0.394819 0.644685 0.686787 0.084 Uiso 1 1 calc R U . . .
C12 C 0.72552(10) 0.75256(14) 0.54049(7) 0.0635(5) Uani 1 1 d . . . . .
H12A H 0.777062 0.761162 0.537976 0.095 Uiso 1 1 calc R U . . .
H12B H 0.701563 0.810880 0.536485 0.095 Uiso 1 1 calc R U . . .
H12C H 0.709735 0.711476 0.512706 0.095 Uiso 1 1 calc R U . . .
C13 C 0.70709(9) 0.71222(12) 0.59400(7) 0.0510(4) Uani 1 1 d . . . . .
C14 C 0.86392(8) 0.61439(11) 0.61594(6) 0.0449(3) Uani 1 1 d . . . . .
C15 C 0.94199(8) 0.61566(11) 0.60060(6) 0.0473(4) Uani 1 1 d . . . . .
C16 C 0.98302(9) 0.69593(14) 0.60331(9) 0.0668(5) Uani 1 1 d . . . . .
H16 H 0.961661 0.750267 0.615180 0.080 Uiso 1 1 calc R U . . .
C17 C 1.05530(10) 0.69557(16) 0.58850(10) 0.0801(6) Uani 1 1 d . . . . .
H17 H 1.082373 0.749460 0.591014 0.096 Uiso 1 1 calc R U . . .
C18 C 1.08745(10) 0.61637(16) 0.57012(9) 0.0767(6) Uani 1 1 d . . . . .
H18 H 1.135852 0.616768 0.559582 0.092 Uiso 1 1 calc R U . . .
C19 C 1.04749(10) 0.53619(16) 0.56740(9) 0.0773(6) Uani 1 1 d . . . . .
H19 H 1.069098 0.482260 0.555152 0.093 Uiso 1 1 calc R U . . .
C20 C 0.97506(10) 0.53567(14) 0.58288(8) 0.0635(5) Uani 1 1 d . . . . .
H20 H 0.948604 0.481170 0.581321 0.076 Uiso 1 1 calc R U . . .
C21 C 0.83400(8) 0.52504(11) 0.63748(6) 0.0444(3) Uani 1 1 d . . . . .
C22 C 0.85938(8) 0.49495(12) 0.69102(6) 0.0487(4) Uani 1 1 d . . . . .
C23 C 0.88506(10) 0.55849(15) 0.72805(7) 0.0638(5) Uani 1 1 d . . . . .
H23 H 0.884812 0.620984 0.719843 0.077 Uiso 1 1 calc R U . . .
C24 C 0.91133(11) 0.52860(19) 0.77770(8) 0.0771(6) Uani 1 1 d . . . . .
H24 H 0.927718 0.571443 0.802612 0.093 Uiso 1 1 calc R U . . .
C25 C 0.91302(11) 0.43650(19) 0.78979(8) 0.0788(6) Uani 1 1 d . . . . .
H25 H 0.931004 0.416855 0.822655 0.095 Uiso 1 1 calc R U . . .
C26 C 0.88820(14) 0.37363(18) 0.75339(9) 0.0889(7) Uani 1 1 d . . . . .
H26 H 0.889579 0.311170 0.761617 0.107 Uiso 1 1 calc R U . . .
C27 C 0.86103(12) 0.40198(14) 0.70441(8) 0.0721(6) Uani 1 1 d . . . . .
H27 H 0.843741 0.358470 0.680236 0.087 Uiso 1 1 calc R U . . .
C28 C 0.65108(10) 0.45472(16) 0.57261(8) 0.0692(5) Uani 1 1 d . . . . .
H28A H 0.669524 0.424172 0.603871 0.104 Uiso 1 1 calc R U . . .
H28B H 0.623909 0.411708 0.551385 0.104 Uiso 1 1 calc R U . . .
H28C H 0.620078 0.504595 0.583278 0.104 Uiso 1 1 calc R U . . .
C29 C 0.71307(8) 0.49165(11) 0.54033(6) 0.0466(4) Uani 1 1 d . . . . .
C30 C 0.70253(8) 0.51938(10) 0.48360(6) 0.0449(3) Uani 1 1 d . . . . .
C31 C 0.76386(8) 0.54466(13) 0.45244(6) 0.0551(4) Uani 1 1 d . . . . .
H31 H 0.809638 0.543615 0.468109 0.066 Uiso 1 1 calc R U . . .
C32 C 0.75743(9) 0.57028(14) 0.40041(7) 0.0591(5) Uani 1 1 d . . . . .
H32 H 0.798701 0.585881 0.380985 0.071 Uiso 1 1 calc R U . . .
C33 C 0.68872(9) 0.57351(12) 0.37546(6) 0.0499(4) Uani 1 1 d . . . . .
C34 C 0.68110(10) 0.60010(13) 0.32075(7) 0.0602(5) Uani 1 1 d . . . . .
H34 H 0.721900 0.615002 0.300610 0.072 Uiso 1 1 calc R U . . .
C35 C 0.61407(11) 0.60358(14) 0.29815(7) 0.0652(5) Uani 1 1 d . . . . .
C36 C 0.55176(11) 0.58121(16) 0.32821(8) 0.0737(6) Uani 1 1 d . . . . .
H36 H 0.506196 0.584537 0.312307 0.088 Uiso 1 1 calc R U . . .
C37 C 0.55774(10) 0.55476(15) 0.38032(8) 0.0670(5) Uani 1 1 d . . . . .
H37 H 0.516306 0.539460 0.399633 0.080 Uiso 1 1 calc R U . . .
C38 C 0.62664(8) 0.55041(11) 0.40530(6) 0.0482(4) Uani 1 1 d . . . . .
C39 C 0.63531(8) 0.52277(12) 0.45981(7) 0.0511(4) Uani 1 1 d . . . . .
H39 H 0.594533 0.506705 0.479673 0.061 Uiso 1 1 calc R U . . .
C40 C 0.66125(14) 0.6502(2) 0.21294(8) 0.0953(8) Uani 1 1 d . . . . .
H40A H 0.689080 0.698492 0.229311 0.143 Uiso 1 1 calc R U . . .
H40B H 0.644382 0.670242 0.178490 0.143 Uiso 1 1 calc R U . . .
H40C H 0.691115 0.596504 0.208727 0.143 Uiso 1 1 calc R U . . .

loop_
_atom_site_aniso_label
_atom_site_aniso_U_11
_atom_site_aniso_U_22
_atom_site_aniso_U_33
_atom_site_aniso_U_23
_atom_site_aniso_U_13
_atom_site_aniso_U_12
O1 0.0460(8) 0.1168(14) 0.1602(18) -0.0209(13) 0.0030(10) 0.0043(8)
N1 0.0429(7) 0.0590(9) 0.0621(8) -0.0005(7) 0.0044(6) 0.0067(6)
C1 0.0618(14) 0.107(2) 0.179(3) -0.028(2) 0.0357(17) -0.0089(14)
O2 0.0868(10) 0.1291(14) 0.0517(8) 0.0135(8) -0.0249(7) 0.0022(9)
N2 0.0439(7) 0.0550(8) 0.0624(8) -0.0003(7) 0.0020(6) 0.0036(6)
C2 0.0458(10) 0.0813(15) 0.1103(18) -0.0287(13) 0.0006(11) 0.0070(10)
N3 0.0530(8) 0.0587(8) 0.0422(7) 0.0060(6) -0.0081(6) -0.0056(6)
C3 0.0531(12) 0.120(2) 0.1060(19) -0.0141(16) -0.0197(12) 0.0204(12)
N4 0.0525(7) 0.0552(8) 0.0412(7) 0.0038(6) -0.0080(6) -0.0051(6)
C4 0.0606(12) 0.1117(19) 0.0800(14) 0.0003(13) -0.0105(10) 0.0207(12)
C5 0.0501(9) 0.0701(12) 0.0645(11) -0.0124(9) -0.0026(8) 0.0132(9)
C6 0.0539(10) 0.0659(11) 0.0574(10) -0.0008(9) 0.0019(8) 0.0118(8)
C7 0.0464(9) 0.0568(10) 0.0512(9) -0.0088(7) 0.0027(7) 0.0093(7)
C8 0.0497(10) 0.0904(14) 0.0531(10) -0.0009(9) 0.0002(8) 0.0084(9)
C9 0.0570(11) 0.1002(16) 0.0547(10) -0.0017(10) 0.0082(9) 0.0039(10)
C10 0.0488(9) 0.0685(12) 0.0622(11) -0.0191(9) 0.0036(8) 0.0066(8)
C11 0.0513(10) 0.0753(13) 0.0844(14) -0.0251(11) 0.0108(10) 0.0028(9)
C12 0.0577(10) 0.0677(12) 0.0650(11) 0.0055(9) 0.0058(8) 0.0046(9)
C13 0.0483(9) 0.0487(9) 0.0559(9) -0.0067(7) 0.0036(7) 0.0081(7)
C14 0.0410(8) 0.0507(9) 0.0430(8) -0.0016(7) -0.0032(6) 0.0011(7)
C15 0.0402(8) 0.0546(9) 0.0470(8) 0.0038(7) -0.0014(6) 0.0033(7)
C16 0.0495(10) 0.0556(11) 0.0952(15) -0.0018(10) 0.0076(9) -0.0009(8)
C17 0.0509(11) 0.0692(14) 0.1203(19) 0.0096(13) 0.0100(11) -0.0083(10)
C18 0.0441(10) 0.0879(15) 0.0980(16) 0.0133(12) 0.0157(10) 0.0044(10)
C19 0.0534(11) 0.0782(14) 0.1003(16) -0.0084(12) 0.0176(11) 0.0112(10)
C20 0.0513(10) 0.0617(11) 0.0773(12) -0.0070(9) 0.0074(9) 0.0013(8)
C21 0.0386(7) 0.0527(9) 0.0419(8) 0.0008(7) -0.0024(6) 0.0020(7)
C22 0.0413(8) 0.0635(10) 0.0412(8) 0.0011(7) -0.0016(6) 0.0002(7)
C23 0.0650(11) 0.0756(13) 0.0507(10) -0.0065(9) -0.0091(8) 0.0015(9)
C24 0.0691(12) 0.1134(19) 0.0487(10) -0.0147(11) -0.0117(9) 0.0000(12)
C25 0.0717(13) 0.119(2) 0.0461(10) 0.0158(12) -0.0082(9) 0.0059(13)
C26 0.1125(19) 0.0892(16) 0.0650(13) 0.0264(12) -0.0220(12) -0.0014(14)
C27 0.0924(15) 0.0672(13) 0.0569(11) 0.0098(9) -0.0165(10) -0.0061(11)
C28 0.0554(10) 0.0923(15) 0.0600(11) 0.0139(10) -0.0036(8) -0.0088(10)
C29 0.0474(8) 0.0464(9) 0.0459(8) -0.0010(7) -0.0056(6) 0.0001(7)
C30 0.0451(8) 0.0436(8) 0.0460(8) -0.0048(6) -0.0072(6) 0.0029(6)
C31 0.0406(8) 0.0782(12) 0.0464(8) -0.0005(8) -0.0052(7) 0.0063(8)
C32 0.0422(8) 0.0867(13) 0.0486(9) 0.0019(9) -0.0005(7) 0.0013(8)
C33 0.0489(9) 0.0529(9) 0.0479(8) -0.0053(7) -0.0063(7) 0.0028(7)
C34 0.0611(11) 0.0719(12) 0.0475(9) 0.0012(8) -0.0085(8) 0.0001(9)
C35 0.0704(12) 0.0738(13) 0.0515(10) 0.0010(9) -0.0193(9) -0.0001(10)
C36 0.0573(11) 0.0963(16) 0.0674(12) 0.0045(11) -0.0269(9) -0.0009(10)
C37 0.0465(9) 0.0887(14) 0.0659(11) 0.0035(10) -0.0136(8) -0.0041(9)
C38 0.0421(8) 0.0490(9) 0.0535(9) -0.0038(7) -0.0085(7) -0.0001(7)
C39 0.0429(8) 0.0565(10) 0.0540(9) -0.0003(8) -0.0036(7) -0.0022(7)
C40 0.1092(19) 0.128(2) 0.0482(11) 0.0123(13) -0.0131(12) 0.0024(16)

loop_
_atom_type_symbol
_atom_type_description
_atom_type_scat_dispersion_real
_atom_type_scat_dispersion_imag
_atom_type_scat_source
C C 0.0033 0.0016 'International Tables Vol C Tables 4.2.6.8 and 6.1.1.4'
H H 0.0000 0.0000 'International Tables Vol C Tables 4.2.6.8 and 6.1.1.4'
N N 0.0061 0.0033 'International Tables Vol C Tables 4.2.6.8 and 6.1.1.4'
O O 0.0106 0.0060 'International Tables Vol C Tables 4.2.6.8 and 6.1.1.4'

loop_
_geom_angle_atom_site_label_1
_geom_angle_atom_site_label_2
_geom_angle_atom_site_label_3
_geom_angle
_geom_angle_site_symmetry_1
_geom_angle_site_symmetry_3
_geom_angle_publ_flag
C2 O1 C1 117.8(2) . . ?
C13 N1 N2 114.52(14) . . ?
C35 O2 C40 117.93(16) . . ?
C14 N2 N1 113.79(14) . . ?
C11 C2 O1 125.7(3) . . ?
C11 C2 C3 120.4(2) . . ?
O1 C2 C3 113.9(2) . . ?
C21 N3 N4 112.95(13) . . ?
C4 C3 C2 121.3(2) . . ?
C29 N4 N3 115.94(13) . . ?
C3 C4 C5 120.2(2) . . ?
C10 C5 C4 118.32(18) . . ?
C10 C5 C6 119.41(16) . . ?
C4 C5 C6 122.26(19) . . ?
C7 C6 C5 121.97(17) . . ?
C6 C7 C8 117.90(16) . . ?
C6 C7 C13 121.39(16) . . ?
C8 C7 C13 120.68(15) . . ?
C9 C8 C7 121.15(17) . . ?
C8 C9 C10 121.73(19) . . ?
C5 C10 C9 117.84(16) . . ?
C5 C10 C11 119.74(18) . . ?
C9 C10 C11 122.40(19) . . ?
C2 C11 C10 120.1(2) . . ?
N1 C13 C7 116.42(15) . . ?
N1 C13 C12 124.36(15) . . ?
C7 C13 C12 119.18(15) . . ?
N2 C14 C15 118.46(14) . . ?
N2 C14 C21 124.43(14) . . ?
C15 C14 C21 117.10(13) . . ?
C20 C15 C16 118.64(15) . . ?
C20 C15 C14 119.82(15) . . ?
C16 C15 C14 121.55(15) . . ?
C17 C16 C15 120.51(18) . . ?
C18 C17 C16 120.6(2) . . ?
C17 C18 C19 119.55(18) . . ?
C18 C19 C20 120.25(19) . . ?
C15 C20 C19 120.48(18) . . ?
N3 C21 C22 118.93(14) . . ?
N3 C21 C14 123.65(14) . . ?
C22 C21 C14 117.37(13) . . ?
C23 C22 C27 118.48(16) . . ?
C23 C22 C21 120.82(16) . . ?
C27 C22 C21 120.64(15) . . ?
C22 C23 C24 120.1(2) . . ?
C25 C24 C23 120.3(2) . . ?
C26 C25 C24 119.81(19) . . ?
C25 C26 C27 120.7(2) . . ?
C26 C27 C22 120.6(2) . . ?
N4 C29 C30 115.01(14) . . ?
N4 C29 C28 124.25(15) . . ?
C30 C29 C28 120.73(14) . . ?
C39 C30 C31 118.09(14) . . ?
C39 C30 C29 122.65(14) . . ?
C31 C30 C29 119.25(13) . . ?
C32 C31 C30 121.74(15) . . ?
C31 C32 C33 120.67(16) . . ?
C38 C33 C32 119.20(15) . . ?
C38 C33 C34 119.48(15) . . ?
C32 C33 C34 121.32(16) . . ?
C35 C34 C33 119.81(17) . . ?
C34 C35 O2 124.45(19) . . ?
C34 C35 C36 120.70(17) . . ?
O2 C35 C36 114.84(16) . . ?
C37 C36 C35 120.54(17) . . ?
C36 C37 C38 120.42(18) . . ?
C33 C38 C37 119.04(16) . . ?
C33 C38 C39 118.77(14) . . ?
C37 C38 C39 122.19(16) . . ?
C30 C39 C38 121.51(15) . . ?

loop_
_geom_bond_atom_site_label_1
_geom_bond_atom_site_label_2
_geom_bond_distance
_geom_bond_site_symmetry_2
_geom_bond_publ_flag
O1 C2 1.377(2) . ?
O1 C1 1.416(4) . ?
N1 C13 1.288(2) . ?
N1 N2 1.4074(19) . ?
O2 C35 1.375(2) . ?
O2 C40 1.422(3) . ?
N2 C14 1.288(2) . ?
C2 C11 1.355(3) . ?
C2 C3 1.396(4) . ?
N3 C21 1.293(2) . ?
N3 N4 1.4011(18) . ?
C3 C4 1.367(3) . ?
N4 C29 1.2923(19) . ?
C4 C5 1.418(3) . ?
C5 C10 1.410(3) . ?
C5 C6 1.419(3) . ?
C6 C7 1.378(2) . ?
C7 C8 1.417(3) . ?
C7 C13 1.489(2) . ?
C8 C9 1.364(3) . ?
C9 C10 1.416(3) . ?
C10 C11 1.427(3) . ?
C12 C13 1.498(3) . ?
C14 C15 1.489(2) . ?
C14 C21 1.509(2) . ?
C15 C20 1.384(2) . ?
C15 C16 1.391(2) . ?
C16 C17 1.382(3) . ?
C17 C18 1.372(3) . ?
C18 C19 1.379(3) . ?
C19 C20 1.390(3) . ?
C21 C22 1.482(2) . ?
C22 C23 1.389(2) . ?
C22 C27 1.391(3) . ?
C23 C24 1.400(3) . ?
C24 C25 1.371(3) . ?
C25 C26 1.367(3) . ?
C26 C27 1.384(3) . ?
C28 C29 1.497(2) . ?
C29 C30 1.486(2) . ?
C30 C39 1.375(2) . ?
C30 C31 1.420(2) . ?
C31 C32 1.357(2) . ?
C32 C33 1.412(2) . ?
C33 C38 1.406(2) . ?
C33 C34 1.427(2) . ?
C34 C35 1.359(2) . ?
C35 C36 1.410(3) . ?
C36 C37 1.361(3) . ?
C37 C38 1.416(2) . ?
C38 C39 1.428(2) . ?
